data_7246297
loop_
_publ_author_name
'Taylor, Dominic'
'Malcomson, Thomas'
'Zhakeyev, Adilet'
'Rosair, Georgina M.'
'Paterson, Martin J.'
'Marques-Hueso, Jose'
'Dalgarno, Scott J.'
'Vilela, Filipe'

_publ_section_title
;
 Regioselective electrophilic aromatic borylation as a method for
 synthesising sterically hindered benzothiadiazole fluorophores
;
_journal_issue 9
_journal_name_full 'RSC Advances'
_journal_page_first 5826
_journal_page_last 5832
_journal_paper_doi 10.1039/D2RA08319A
_journal_volume 13
_journal_year 2023
_chemical_formula_moiety 'C26 H16 N2 S3'
_chemical_formula_sum 'C26 H16 N2 S3'
_chemical_formula_weight 452.59
_space_group_crystal_system monoclinic
_space_group_IT_number 4
_space_group_name_Hall 'P 2yb'
_space_group_name_H-M_alt 'P 1 21 1'
_atom_sites_solution_hydrogens geom
_atom_sites_solution_primary dual
_audit_creation_date 2022-02-18
_audit_creation_method
;
Olex2 1.3
(compiled 2020.11.12 svn.r5f609507 for OlexSys, GUI svn.r6408)
;
_audit_update_record
;
2022-09-21 deposited with the CCDC.	2023-02-01 downloaded from the CCDC.
;
_cell_angle_alpha 90
_cell_angle_beta 101.7930(10)
_cell_angle_gamma 90
_cell_formula_units_Z 2
_cell_length_a 9.9159(3)
_cell_length_b 9.8182(3)
_cell_length_c 10.8445(3)
_cell_measurement_reflns_used 7689
_cell_measurement_temperature 100.0
_cell_measurement_theta_max 79.22
_cell_measurement_theta_min 4.56
_cell_volume 1033.50(5)
_computing_cell_refinement 'SAINT V8.40B (?, 2016)'
_computing_data_reduction 'SAINT V8.40B (?, 2016)'
_computing_molecular_graphics 'Olex2 1.3 (Dolomanov et al., 2009)'
_computing_publication_material 'Olex2 1.3 (Dolomanov et al., 2009)'
_computing_structure_refinement 'SHELXL 2014/7 (Sheldrick, 2015)'
_computing_structure_solution 'SHELXT 2018/2 (Sheldrick, 2018)'
_diffrn_ambient_temperature 100.0
_diffrn_measured_fraction_theta_full 0.971
_diffrn_measured_fraction_theta_max 0.971
_diffrn_measurement_device_type 'Bruker D8 Venture'
_diffrn_measurement_method '\f and \w scans'
_diffrn_radiation_type CuK\a
_diffrn_radiation_wavelength 1.54178
_diffrn_reflns_av_R_equivalents 0.0326
_diffrn_reflns_av_unetI/netI 0.0253
_diffrn_reflns_Laue_measured_fraction_full 0.971
_diffrn_reflns_Laue_measured_fraction_max 0.971
_diffrn_reflns_limit_h_max 11
_diffrn_reflns_limit_h_min -11
_diffrn_reflns_limit_k_max 11
_diffrn_reflns_limit_k_min -11
_diffrn_reflns_limit_l_max 12
_diffrn_reflns_limit_l_min -13
_diffrn_reflns_number 27584
_diffrn_reflns_point_group_measured_fraction_full 0.956
_diffrn_reflns_point_group_measured_fraction_max 0.957
_diffrn_reflns_theta_full 67.679
_diffrn_reflns_theta_max 68.235
_diffrn_reflns_theta_min 5.511
_diffrn_source_current 1.1
_diffrn_source_power 0.055
_diffrn_source_voltage 50.0
_diffrn_standards_number 0
_exptl_absorpt_coefficient_mu 3.407
_exptl_absorpt_correction_T_max 0.7543
_exptl_absorpt_correction_T_min 0.6594
_exptl_absorpt_correction_type multi-scan
_exptl_absorpt_process_details
;
SADABS-2016/2 (Bruker,2016) was used for absorption correction.
wR2(int) was 0.0909 before and 0.0530 after correction.
The Ratio of minimum to maximum transmission is 0.8742.
The \l/2 correction factor is Not present.
;
_exptl_crystal_colour orange
_exptl_crystal_colour_primary orange
_exptl_crystal_density_diffrn 1.454
_exptl_crystal_description block
_exptl_crystal_F_000 468
_exptl_crystal_recrystallization_method 'Re-crystallisation from solvent: acetone'
_exptl_crystal_size_max 0.2
_exptl_crystal_size_mid 0.2
_exptl_crystal_size_min 0.2
_refine_diff_density_max 0.212
_refine_diff_density_min -0.229
_refine_diff_density_rms 0.047
_refine_ls_abs_structure_details
;
 Flack x determined using 1658 quotients [(I+)-(I-)]/[(I+)+(I-)]
 (Parsons, Flack and Wagner, Acta Cryst. B69 (2013) 249-259).
;
_refine_ls_abs_structure_Flack -0.005(4)
_refine_ls_extinction_method none
_refine_ls_goodness_of_fit_ref 1.104
_refine_ls_hydrogen_treatment constr
_refine_ls_matrix_type full
_refine_ls_number_parameters 280
_refine_ls_number_reflns 3619
_refine_ls_number_restraints 1
_refine_ls_restrained_S_all 1.104
_refine_ls_R_factor_all 0.0224
_refine_ls_R_factor_gt 0.0224
_refine_ls_shift/su_max 0.000
_refine_ls_shift/su_mean 0.000
_refine_ls_structure_factor_coef Fsqd
_refine_ls_weighting_details 'w=1/[\s^2^(Fo^2^)+(0.0319P)^2^+0.2824P] where P=(Fo^2^+2Fc^2^)/3'
_refine_ls_weighting_scheme calc
_refine_ls_wR_factor_gt 0.0585
_refine_ls_wR_factor_ref 0.0586
_reflns_Friedel_coverage 0.854
_reflns_Friedel_fraction_full 0.940
_reflns_Friedel_fraction_max 0.940
_reflns_number_gt 3613
_reflns_number_total 3619
_reflns_threshold_expression 'I > 2\s(I)'
_cod_data_source_file d2ra08319a2.cif
_cod_data_source_block cu_8v00727_0m_a
_cod_database_code 7246297
_shelx_shelxl_version_number 2014/7
_shelx_space_group_comment
;
The symmetry employed for this shelxl refinement is uniquely defined
by the following loop, which should always be used as a source of
symmetry information in preference to the above space-group names.
They are only intended as comments.
;
_shelx_estimated_absorpt_t_max 0.549
_shelx_estimated_absorpt_t_min 0.549
_olex2_refinement_description
;
1. Fixed Uiso
 At 1.2 times of:
  All C(H) groups
2.a Aromatic/amide H refined with riding coordinates:
 C3(H3), C4(H4), C7(H7), C8(H8), C12(H12), C13(H13), C14(H14), C15(H15),
 C16(H16), C17(H17), C18(H18), C22(H22), C23(H23), C24(H24), C25(H25), C26(H26)
;
_olex2_submission_special_instructions 'No special instructions were received'

loop_
_space_group_symop_operation_xyz
'x, y, z'
'-x, y+1/2, -z'

loop_
_atom_site_label
_atom_site_type_symbol
_atom_site_fract_x
_atom_site_fract_y
_atom_site_fract_z
_atom_site_U_iso_or_equiv
_atom_site_adp_type
_atom_site_occupancy
_atom_site_site_symmetry_order
_atom_site_calc_flag
_atom_site_refinement_flags_posn
_atom_site_refinement_flags_adp
_atom_site_refinement_flags_occupancy
_atom_site_disorder_assembly
_atom_site_disorder_group
S1 S 0.47731(5) 0.93151(5) 0.71500(5) 0.01622(14) Uani 1 1 d . . . . .
S2 S 0.73855(5) 0.68175(6) 0.49777(5) 0.01638(14) Uani 1 1 d . . . . .
S3 S 0.07144(5) 0.73748(5) 0.76910(5) 0.01709(14) Uani 1 1 d . . . . .
N1 N 0.5712(2) 0.81843(19) 0.66424(18) 0.0156(4) Uani 1 1 d . . . . .
N2 N 0.35467(19) 0.83728(19) 0.74606(17) 0.0145(4) Uani 1 1 d . . . . .
C1 C 0.5078(2) 0.6979(2) 0.66799(18) 0.0127(4) Uani 1 1 d . . . . .
C2 C 0.5542(2) 0.5689(2) 0.6305(2) 0.0127(4) Uani 1 1 d . . . . .
C3 C 0.4678(2) 0.4606(2) 0.63675(19) 0.0133(4) Uani 1 1 d . . . . .
H3 H 0.4910 0.3744 0.6072 0.016 Uiso 1 1 calc R U . . .
C4 C 0.3460(2) 0.4715(2) 0.68509(19) 0.0143(4) Uani 1 1 d . . . . .
H4 H 0.2920 0.3919 0.6872 0.017 Uiso 1 1 calc R U . . .
C5 C 0.3016(2) 0.5915(2) 0.72924(19) 0.0131(4) Uani 1 1 d . . . . .
C6 C 0.3825(2) 0.7088(2) 0.71576(18) 0.0135(4) Uani 1 1 d . . . . .
C7 C 0.8713(2) 0.5849(3) 0.4671(2) 0.0185(5) Uani 1 1 d . . . . .
H7 H 0.9344 0.6144 0.4174 0.022 Uiso 1 1 calc R U . . .
C8 C 0.8752(2) 0.4606(2) 0.5225(2) 0.0162(5) Uani 1 1 d . . . . .
H8 H 0.9426 0.3935 0.5164 0.019 Uiso 1 1 calc R U . . .
C9 C 0.7681(2) 0.4405(2) 0.59085(19) 0.0137(4) Uani 1 1 d . . . . .
C10 C 0.6827(2) 0.5528(2) 0.5846(2) 0.0138(4) Uani 1 1 d . . . . .
C11 C 0.7628(2) 0.3126(2) 0.6628(2) 0.0134(4) Uani 1 1 d . . . . .
C12 C 0.7897(2) 0.1881(3) 0.61057(19) 0.0156(4) Uani 1 1 d . . . . .
H12 H 0.8013 0.1853 0.5258 0.019 Uiso 1 1 calc R U . . .
C13 C 0.7997(2) 0.0680(2) 0.6798(2) 0.0178(5) Uani 1 1 d . . . . .
H13 H 0.8177 -0.0157 0.6423 0.021 Uiso 1 1 calc R U . . .
C14 C 0.7835(2) 0.0712(2) 0.8041(2) 0.0189(5) Uani 1 1 d . . . . .
H14 H 0.7925 -0.0100 0.8527 0.023 Uiso 1 1 calc R U . . .
C15 C 0.7538(2) 0.1944(3) 0.8569(2) 0.0172(4) Uani 1 1 d . . . . .
H15 H 0.7414 0.1966 0.9415 0.021 Uiso 1 1 calc R U . . .
C16 C 0.7424(2) 0.3140(2) 0.7868(2) 0.0149(4) Uani 1 1 d . . . . .
H16 H 0.7206 0.3970 0.8233 0.018 Uiso 1 1 calc R U . . .
C17 C -0.0405(2) 0.6593(2) 0.8477(2) 0.0190(5) Uani 1 1 d . . . . .
H17 H -0.1235 0.6990 0.8613 0.023 Uiso 1 1 calc R U . . .
C18 C 0.0046(2) 0.5331(2) 0.8882(2) 0.0165(5) Uani 1 1 d . . . . .
H18 H -0.0434 0.4755 0.9350 0.020 Uiso 1 1 calc R U . . .
C19 C 0.1305(2) 0.4954(2) 0.85407(19) 0.0144(4) Uani 1 1 d . . . . .
C20 C 0.1802(2) 0.5972(2) 0.7873(2) 0.0137(4) Uani 1 1 d . . . . .
C21 C 0.1980(2) 0.3621(2) 0.88917(19) 0.0139(4) Uani 1 1 d . . . . .
C22 C 0.1278(2) 0.2406(3) 0.8529(2) 0.0165(4) Uani 1 1 d . . . . .
H22 H 0.0349 0.2436 0.8080 0.020 Uiso 1 1 calc R U . . .
C23 C 0.1917(3) 0.1158(2) 0.8813(2) 0.0199(5) Uani 1 1 d . . . . .
H23 H 0.1429 0.0341 0.8549 0.024 Uiso 1 1 calc R U . . .
C24 C 0.3269(3) 0.1097(3) 0.9484(2) 0.0214(5) Uani 1 1 d . . . . .
H24 H 0.3706 0.0241 0.9680 0.026 Uiso 1 1 calc R U . . .
C25 C 0.3978(2) 0.2295(3) 0.9867(2) 0.0212(5) Uani 1 1 d . . . . .
H25 H 0.4899 0.2257 1.0332 0.025 Uiso 1 1 calc R U . . .
C26 C 0.3343(2) 0.3547(2) 0.9570(2) 0.0171(5) Uani 1 1 d . . . . .
H26 H 0.3836 0.4362 0.9830 0.021 Uiso 1 1 calc R U . . .

loop_
_atom_site_aniso_label
_atom_site_aniso_U_11
_atom_site_aniso_U_22
_atom_site_aniso_U_33
_atom_site_aniso_U_23
_atom_site_aniso_U_13
_atom_site_aniso_U_12
S1 0.0186(3) 0.0107(2) 0.0199(3) -0.0008(2) 0.0052(2) -0.0013(2)
S2 0.0160(3) 0.0150(3) 0.0195(3) 0.00567(19) 0.0065(2) 0.0003(2)
S3 0.0161(3) 0.0146(3) 0.0213(3) -0.0003(2) 0.0053(2) 0.0026(2)
N1 0.0183(9) 0.0121(9) 0.0163(9) -0.0003(7) 0.0034(7) -0.0003(7)
N2 0.0159(9) 0.0115(9) 0.0151(9) -0.0003(7) 0.0009(7) -0.0016(7)
C1 0.0131(10) 0.0139(10) 0.0100(8) 0.0021(8) -0.0002(7) -0.0020(8)
C2 0.0140(10) 0.0144(11) 0.0088(9) 0.0001(8) 0.0005(8) -0.0008(8)
C3 0.0161(11) 0.0124(11) 0.0111(9) -0.0015(8) 0.0023(8) 0.0013(8)
C4 0.0155(11) 0.0145(11) 0.0123(10) -0.0016(8) 0.0018(8) -0.0028(9)
C5 0.0134(10) 0.0139(10) 0.0111(9) 0.0002(8) 0.0006(8) -0.0005(9)
C6 0.0139(10) 0.0152(11) 0.0100(9) 0.0006(8) -0.0005(7) 0.0016(8)
C7 0.0144(11) 0.0218(11) 0.0205(11) 0.0025(9) 0.0064(9) 0.0000(10)
C8 0.0145(10) 0.0186(12) 0.0156(10) 0.0007(8) 0.0035(8) 0.0018(8)
C9 0.0138(10) 0.0157(11) 0.0113(9) -0.0003(9) 0.0018(7) -0.0015(9)
C10 0.0163(11) 0.0133(11) 0.0116(10) 0.0015(8) 0.0021(8) -0.0023(8)
C11 0.0092(9) 0.0154(11) 0.0149(10) 0.0011(8) 0.0006(8) 0.0001(8)
C12 0.0134(10) 0.0176(11) 0.0154(10) 0.0001(9) 0.0022(8) -0.0016(9)
C13 0.0130(11) 0.0146(11) 0.0247(12) -0.0020(9) 0.0008(9) -0.0025(9)
C14 0.0156(11) 0.0169(11) 0.0228(12) 0.0079(9) 0.0011(9) -0.0034(9)
C15 0.0144(10) 0.0222(11) 0.0145(9) 0.0026(9) 0.0018(8) -0.0027(9)
C16 0.0112(10) 0.0173(11) 0.0158(11) 0.0003(8) 0.0016(8) 0.0001(8)
C17 0.0143(10) 0.0217(13) 0.0216(11) -0.0038(9) 0.0049(9) -0.0003(9)
C18 0.0137(10) 0.0182(11) 0.0180(11) -0.0041(9) 0.0042(8) -0.0030(9)
C19 0.0138(10) 0.0163(11) 0.0123(10) -0.0041(8) 0.0005(8) -0.0037(9)
C20 0.0132(10) 0.0134(10) 0.0137(10) -0.0023(8) 0.0011(8) 0.0002(9)
C21 0.0153(10) 0.0173(11) 0.0105(9) -0.0003(8) 0.0062(8) -0.0005(9)
C22 0.0151(10) 0.0192(11) 0.0161(10) -0.0016(9) 0.0056(8) -0.0032(9)
C23 0.0244(13) 0.0161(12) 0.0217(12) -0.0006(9) 0.0103(10) -0.0031(9)
C24 0.0275(13) 0.0217(13) 0.0171(11) 0.0036(9) 0.0097(9) 0.0075(10)
C25 0.0207(11) 0.0277(13) 0.0142(10) -0.0003(10) 0.0013(8) 0.0049(10)
C26 0.0179(11) 0.0192(11) 0.0136(10) -0.0018(9) 0.0018(8) -0.0019(9)

loop_
_atom_type_symbol
_atom_type_description
_atom_type_scat_dispersion_real
_atom_type_scat_dispersion_imag
_atom_type_scat_source
C C 0.0181 0.0091 'International Tables Vol C Tables 4.2.6.8 and 6.1.1.4'
H H 0.0000 0.0000 'International Tables Vol C Tables 4.2.6.8 and 6.1.1.4'
N N 0.0311 0.0180 'International Tables Vol C Tables 4.2.6.8 and 6.1.1.4'
S S 0.3331 0.5567 'International Tables Vol C Tables 4.2.6.8 and 6.1.1.4'

loop_
_geom_angle_atom_site_label_1
_geom_angle_atom_site_label_2
_geom_angle_atom_site_label_3
_geom_angle
_geom_angle_site_symmetry_1
_geom_angle_site_symmetry_3
_geom_angle_publ_flag
N1 S1 N2 100.84(10) . . ?
C7 S2 C10 92.50(12) . . ?
C17 S3 C20 92.20(11) . . ?
C1 N1 S1 106.78(15) . . ?
C6 N2 S1 106.56(15) . . ?
N1 C1 C2 126.11(19) . . ?
N1 C1 C6 112.78(19) . . ?
C2 C1 C6 121.10(19) . . ?
C1 C2 C10 122.85(19) . . ?
C3 C2 C1 115.4(2) . . ?
C3 C2 C10 121.7(2) . . ?
C2 C3 H3 118.4 . . ?
C2 C3 C4 123.2(2) . . ?
C4 C3 H3 118.4 . . ?
C3 C4 H4 118.3 . . ?
C5 C4 C3 123.4(2) . . ?
C5 C4 H4 118.3 . . ?
C4 C5 C6 115.4(2) . . ?
C4 C5 C20 122.0(2) . . ?
C6 C5 C20 122.6(2) . . ?
N2 C6 C1 113.03(19) . . ?
N2 C6 C5 125.7(2) . . ?
C5 C6 C1 121.25(19) . . ?
S2 C7 H7 124.2 . . ?
C8 C7 S2 111.55(17) . . ?
C8 C7 H7 124.2 . . ?
C7 C8 H8 123.3 . . ?
C7 C8 C9 113.4(2) . . ?
C9 C8 H8 123.3 . . ?
C8 C9 C11 120.0(2) . . ?
C10 C9 C8 112.2(2) . . ?
C10 C9 C11 127.74(19) . . ?
C2 C10 S2 120.03(17) . . ?
C9 C10 S2 110.34(16) . . ?
C9 C10 C2 129.4(2) . . ?
C12 C11 C9 119.82(19) . . ?
C12 C11 C16 118.4(2) . . ?
C16 C11 C9 121.6(2) . . ?
C11 C12 H12 119.3 . . ?
C13 C12 C11 121.48(19) . . ?
C13 C12 H12 119.3 . . ?
C12 C13 H13 120.2 . . ?
C12 C13 C14 119.7(2) . . ?
C14 C13 H13 120.2 . . ?
C13 C14 H14 120.2 . . ?
C13 C14 C15 119.6(2) . . ?
C15 C14 H14 120.2 . . ?
C14 C15 H15 119.7 . . ?
C16 C15 C14 120.51(19) . . ?
C16 C15 H15 119.7 . . ?
C11 C16 H16 119.8 . . ?
C15 C16 C11 120.3(2) . . ?
C15 C16 H16 119.8 . . ?
S3 C17 H17 124.3 . . ?
C18 C17 S3 111.44(17) . . ?
C18 C17 H17 124.3 . . ?
C17 C18 H18 123.2 . . ?
C17 C18 C19 113.7(2) . . ?
C19 C18 H18 123.2 . . ?
C18 C19 C21 122.5(2) . . ?
C20 C19 C18 112.0(2) . . ?
C20 C19 C21 125.6(2) . . ?
C5 C20 S3 121.78(17) . . ?
C19 C20 S3 110.70(17) . . ?
C19 C20 C5 127.4(2) . . ?
C22 C21 C19 120.57(19) . . ?
C22 C21 C26 118.3(2) . . ?
C26 C21 C19 121.1(2) . . ?
C21 C22 H22 119.5 . . ?
C23 C22 C21 120.9(2) . . ?
C23 C22 H22 119.5 . . ?
C22 C23 H23 119.9 . . ?
C22 C23 C24 120.2(2) . . ?
C24 C23 H23 119.9 . . ?
C23 C24 H24 120.1 . . ?
C25 C24 C23 119.7(2) . . ?
C25 C24 H24 120.1 . . ?
C24 C25 H25 119.9 . . ?
C24 C25 C26 120.2(2) . . ?
C26 C25 H25 119.9 . . ?
C21 C26 H26 119.7 . . ?
C25 C26 C21 120.7(2) . . ?
C25 C26 H26 119.7 . . ?

loop_
_geom_bond_atom_site_label_1
_geom_bond_atom_site_label_2
_geom_bond_distance
_geom_bond_site_symmetry_2
_geom_bond_publ_flag
S1 N1 1.616(2) . ?
S1 N2 1.617(2) . ?
S2 C7 1.711(2) . ?
S2 C10 1.735(2) . ?
S3 C17 1.713(2) . ?
S3 C20 1.735(2) . ?
N1 C1 1.345(3) . ?
N2 C6 1.346(3) . ?
C1 C2 1.434(3) . ?
C1 C6 1.445(3) . ?
C2 C3 1.376(3) . ?
C2 C10 1.468(3) . ?
C3 H3 0.9500 . ?
C3 C4 1.416(3) . ?
C4 H4 0.9500 . ?
C4 C5 1.377(3) . ?
C5 C6 1.428(3) . ?
C5 C20 1.469(3) . ?
C7 H7 0.9500 . ?
C7 C8 1.357(3) . ?
C8 H8 0.9500 . ?
C8 C9 1.428(3) . ?
C9 C10 1.384(3) . ?
C9 C11 1.485(3) . ?
C11 C12 1.396(3) . ?
C11 C16 1.401(3) . ?
C12 H12 0.9500 . ?
C12 C13 1.390(3) . ?
C13 H13 0.9500 . ?
C13 C14 1.390(4) . ?
C14 H14 0.9500 . ?
C14 C15 1.395(4) . ?
C15 H15 0.9500 . ?
C15 C16 1.391(3) . ?
C16 H16 0.9500 . ?
C17 H17 0.9500 . ?
C17 C18 1.359(3) . ?
C18 H18 0.9500 . ?
C18 C19 1.422(3) . ?
C19 C20 1.383(3) . ?
C19 C21 1.484(3) . ?
C21 C22 1.397(3) . ?
C21 C26 1.402(3) . ?
C22 H22 0.9500 . ?
C22 C23 1.385(3) . ?
C23 H23 0.9500 . ?
C23 C24 1.390(4) . ?
C24 H24 0.9500 . ?
C24 C25 1.389(4) . ?
C25 H25 0.9500 . ?
C25 C26 1.389(4) . ?
C26 H26 0.9500 . ?

loop_
_geom_torsion_atom_site_label_1
_geom_torsion_atom_site_label_2
_geom_torsion_atom_site_label_3
_geom_torsion_atom_site_label_4
_geom_torsion
_geom_torsion_site_symmetry_1
_geom_torsion_site_symmetry_2
_geom_torsion_site_symmetry_3
_geom_torsion_site_symmetry_4
_geom_torsion_publ_flag
S1 N1 C1 C2 179.49(17) . . . . ?
S1 N1 C1 C6 -0.7(2) . . . . ?
S1 N2 C6 C1 0.2(2) . . . . ?
S1 N2 C6 C5 179.29(16) . . . . ?
S2 C7 C8 C9 0.7(3) . . . . ?
S3 C17 C18 C19 -1.2(2) . . . . ?
N1 S1 N2 C6 -0.58(16) . . . . ?
N1 C1 C2 C3 -176.7(2) . . . . ?
N1 C1 C2 C10 1.5(3) . . . . ?
N1 C1 C6 N2 0.3(2) . . . . ?
N1 C1 C6 C5 -178.80(18) . . . . ?
N2 S1 N1 C1 0.75(16) . . . . ?
C1 C2 C3 C4 -4.4(3) . . . . ?
C1 C2 C10 S2 -33.7(3) . . . . ?
C1 C2 C10 C9 152.2(2) . . . . ?
C2 C1 C6 N2 -179.86(18) . . . . ?
C2 C1 C6 C5 1.0(3) . . . . ?
C2 C3 C4 C5 0.6(3) . . . . ?
C3 C2 C10 S2 144.40(19) . . . . ?
C3 C2 C10 C9 -29.8(3) . . . . ?
C3 C4 C5 C6 4.0(3) . . . . ?
C3 C4 C5 C20 -175.46(19) . . . . ?
C4 C5 C6 N2 176.3(2) . . . . ?
C4 C5 C6 C1 -4.7(3) . . . . ?
C4 C5 C20 S3 -145.68(18) . . . . ?
C4 C5 C20 C19 29.8(3) . . . . ?
C6 C1 C2 C3 3.5(3) . . . . ?
C6 C1 C2 C10 -178.34(19) . . . . ?
C6 C5 C20 S3 34.9(3) . . . . ?
C6 C5 C20 C19 -149.6(2) . . . . ?
C7 S2 C10 C2 -173.73(18) . . . . ?
C7 S2 C10 C9 1.48(17) . . . . ?
C7 C8 C9 C10 0.4(3) . . . . ?
C7 C8 C9 C11 -176.6(2) . . . . ?
C8 C9 C10 S2 -1.3(2) . . . . ?
C8 C9 C10 C2 173.3(2) . . . . ?
C8 C9 C11 C12 -41.6(3) . . . . ?
C8 C9 C11 C16 133.1(2) . . . . ?
C9 C11 C12 C13 173.23(19) . . . . ?
C9 C11 C16 C15 -172.45(19) . . . . ?
C10 S2 C7 C8 -1.24(19) . . . . ?
C10 C2 C3 C4 177.42(19) . . . . ?
C10 C9 C11 C12 141.9(2) . . . . ?
C10 C9 C11 C16 -43.5(3) . . . . ?
C11 C9 C10 S2 175.46(18) . . . . ?
C11 C9 C10 C2 -9.9(4) . . . . ?
C11 C12 C13 C14 -0.3(3) . . . . ?
C12 C11 C16 C15 2.3(3) . . . . ?
C12 C13 C14 C15 1.6(3) . . . . ?
C13 C14 C15 C16 -0.9(3) . . . . ?
C14 C15 C16 C11 -1.1(3) . . . . ?
C16 C11 C12 C13 -1.6(3) . . . . ?
C17 S3 C20 C5 175.23(18) . . . . ?
C17 S3 C20 C19 -0.95(17) . . . . ?
C17 C18 C19 C20 0.5(3) . . . . ?
C17 C18 C19 C21 179.82(19) . . . . ?
C18 C19 C20 S3 0.4(2) . . . . ?
C18 C19 C20 C5 -175.5(2) . . . . ?
C18 C19 C21 C22 57.5(3) . . . . ?
C18 C19 C21 C26 -123.9(2) . . . . ?
C19 C21 C22 C23 177.7(2) . . . . ?
C19 C21 C26 C25 -178.3(2) . . . . ?
C20 S3 C17 C18 1.23(18) . . . . ?
C20 C5 C6 N2 -4.2(3) . . . . ?
C20 C5 C6 C1 174.74(19) . . . . ?
C20 C19 C21 C22 -123.3(2) . . . . ?
C20 C19 C21 C26 55.4(3) . . . . ?
C21 C19 C20 S3 -178.87(16) . . . . ?
C21 C19 C20 C5 5.2(4) . . . . ?
C21 C22 C23 C24 0.9(3) . . . . ?
C22 C21 C26 C25 0.4(3) . . . . ?
C22 C23 C24 C25 -0.1(4) . . . . ?
C23 C24 C25 C26 -0.6(3) . . . . ?
C24 C25 C26 C21 0.4(3) . . . . ?
C26 C21 C22 C23 -1.0(3) . . . . ?
